data_4518954
loop_
_publ_author_name
'Cheng, Hongtao'
'Wang, Qian'
'Meng, Liuli'
'Sheng, Pan'
'Zhang, Zonghui'
'Ding, Min'
'Gao, Yajun'
'Bai, Junfeng'

_publ_section_title
;
 Formation of a N/O/F-Rich and Rooflike Cluster-Based Highly Stable
 Cu(I/II)-MOF for Promising Pipeline Natural Gas Upgrading by the Recovery
 of Individual C<sub>3</sub>H<sub>8</sub> and C<sub>2</sub>H<sub>6</sub>
 Gases.
;
_journal_issue 34
_journal_name_full 'ACS applied materials &amp; interfaces'
_journal_page_first 40713
_journal_page_last 40723
_journal_paper_doi 10.1021/acsami.1c11971
_journal_volume 13
_journal_year 2021
_chemical_formula_sum 'C54 H32 Cu6 F6 N26 O15'
_chemical_formula_weight 1780.29
_space_group_crystal_system monoclinic
_space_group_IT_number 15
_space_group_name_Hall '-C 2yc'
_space_group_name_H-M_alt 'C 1 2/c 1'
_atom_sites_solution_hydrogens geom
_audit_creation_method SHELXL-2014/7
_cell_angle_alpha 90
_cell_angle_beta 111.8370(10)
_cell_angle_gamma 90
_cell_formula_units_Z 4
_cell_length_a 24.8313(3)
_cell_length_b 16.5089(2)
_cell_length_c 22.0041(3)
_cell_measurement_reflns_used 9835
_cell_measurement_temperature 243(2)
_cell_measurement_theta_max 72.37
_cell_measurement_theta_min 4.32
_cell_volume 8373.06(19)
_computing_structure_refinement 'SHELXL-2014/7 (Sheldrick, 2014)'
_diffrn_ambient_temperature 243(2)
_diffrn_measured_fraction_theta_full 0.999
_diffrn_measured_fraction_theta_max 0.998
_diffrn_measurement_device_type 'Bruker APEX-II CCD'
_diffrn_radiation_type CuK\a
_diffrn_radiation_wavelength 1.54178
_diffrn_reflns_av_R_equivalents 0.0303
_diffrn_reflns_av_unetI/netI 0.0201
_diffrn_reflns_Laue_measured_fraction_full 0.999
_diffrn_reflns_Laue_measured_fraction_max 0.998
_diffrn_reflns_limit_h_max 30
_diffrn_reflns_limit_h_min -30
_diffrn_reflns_limit_k_max 20
_diffrn_reflns_limit_k_min -19
_diffrn_reflns_limit_l_max 27
_diffrn_reflns_limit_l_min -27
_diffrn_reflns_number 43798
_diffrn_reflns_point_group_measured_fraction_full 0.999
_diffrn_reflns_point_group_measured_fraction_max 0.998
_diffrn_reflns_theta_full 67.679
_diffrn_reflns_theta_max 72.408
_diffrn_reflns_theta_min 3.527
_exptl_absorpt_coefficient_mu 2.376
_exptl_absorpt_correction_type none
_exptl_crystal_colour ORANGE
_exptl_crystal_density_diffrn 1.412
_exptl_crystal_description BLOCK
_exptl_crystal_F_000 3544
_exptl_crystal_size_max 0.180
_exptl_crystal_size_mid 0.120
_exptl_crystal_size_min 0.110
_refine_diff_density_max 2.743
_refine_diff_density_min -1.022
_refine_diff_density_rms 0.084
_refine_ls_extinction_method none
_refine_ls_goodness_of_fit_ref 1.048
_refine_ls_hydrogen_treatment constr
_refine_ls_matrix_type full
_refine_ls_number_parameters 467
_refine_ls_number_reflns 8281
_refine_ls_number_restraints 0
_refine_ls_restrained_S_all 1.048
_refine_ls_R_factor_all 0.0432
_refine_ls_R_factor_gt 0.0394
_refine_ls_shift/su_max 0.066
_refine_ls_shift/su_mean 0.002
_refine_ls_structure_factor_coef Fsqd
_refine_ls_weighting_details 'w=1/[\s^2^(Fo^2^)+(0.0598P)^2^+29.4385P] where P=(Fo^2^+2Fc^2^)/3'
_refine_ls_weighting_scheme calc
_refine_ls_wR_factor_gt 0.1118
_refine_ls_wR_factor_ref 0.1157
_reflns_Friedel_coverage 0.000
_reflns_number_gt 7494
_reflns_number_total 8281
_reflns_threshold_expression 'I > 2\s(I)'
_cod_data_source_file am1c11971_si_002.cif
_cod_data_source_block z_sq
_cod_original_sg_symbol_H-M 'C 2/c'
_cod_database_code 4518954
_shelx_shelxl_version_number 2014/7
_shelx_space_group_comment
;
The symmetry employed for this shelxl refinement is uniquely defined
by the following loop, which should always be used as a source of
symmetry information in preference to the above space-group names.
They are only intended as comments.
;
_shelx_estimated_absorpt_t_min 0.674
_shelx_estimated_absorpt_t_max 0.780

loop_
_space_group_symop_operation_xyz
'x, y, z'
'-x, y, -z+1/2'
'x+1/2, y+1/2, z'
'-x+1/2, y+1/2, -z+1/2'
'-x, -y, -z'
'x, -y, z-1/2'
'-x+1/2, -y+1/2, -z'
'x+1/2, -y+1/2, z-1/2'

loop_
_atom_site_label
_atom_site_type_symbol
_atom_site_fract_x
_atom_site_fract_y
_atom_site_fract_z
_atom_site_U_iso_or_equiv
_atom_site_adp_type
_atom_site_occupancy
_atom_site_site_symmetry_order
_atom_site_calc_flag
_atom_site_refinement_flags_posn
_atom_site_refinement_flags_adp
_atom_site_refinement_flags_occupancy
_atom_site_disorder_assembly
_atom_site_disorder_group
Cu01 Cu 0.44364(2) 0.48998(2) 0.78374(2) 0.01687(10) Uani 1 1 d . . . . .
Cu02 Cu 0.31481(2) 0.62615(2) 0.69103(2) 0.02215(11) Uani 1 1 d . . . . .
Cu03 Cu 0.50192(2) 0.42465(2) 1.05650(2) 0.02173(10) Uani 1 1 d . . . . .
F004 F 0.26607(7) 0.17565(10) 0.75462(9) 0.0378(4) Uani 1 1 d . . . . .
O006 O 0.28682(9) 0.73860(12) 0.65591(9) 0.0321(4) Uani 1 1 d . . . . .
O007 O 0.37161(8) 0.42990(11) 0.73723(9) 0.0276(4) Uani 1 1 d . . . . .
N008 N 0.02627(8) 0.96033(12) 0.32830(9) 0.0172(4) Uani 1 1 d . . . . .
O009 O 0.25307(9) 0.62818(13) 0.60109(10) 0.0349(5) Uani 1 1 d . . . . .
N00A N 0.06340(8) 0.95106(12) 0.29962(9) 0.0182(4) Uani 1 1 d . . . . .
N00B N 0.47249(9) 0.45310(12) 0.92310(10) 0.0206(4) Uani 1 1 d . . . . .
N00C N 0.04593(9) 0.92232(13) 0.38593(10) 0.0196(4) Uani 1 1 d . . . . .
O00D O 0.29672(9) 0.51715(12) 0.70574(11) 0.0356(5) Uani 1 1 d . . . . .
N00E N 0.45276(10) 0.42356(13) 0.86316(10) 0.0224(4) Uani 1 1 d . . . . .
N00F N 0.09616(9) 0.10018(13) 0.68260(10) 0.0234(4) Uani 1 1 d . . . . .
N00G N 0.47354(9) 0.39330(13) 0.96417(10) 0.0210(4) Uani 1 1 d . . . . .
N00H N 0.14269(9) 0.14570(13) 0.71565(10) 0.0223(4) Uani 1 1 d . . . . .
N00I N 0.07616(10) 0.12392(14) 0.62175(11) 0.0260(5) Uani 1 1 d . . . . .
N00J N 0.10815(9) 0.90618(14) 0.33697(10) 0.0217(4) Uani 1 1 d . . . . .
N00K N 0.44058(11) 0.34525(14) 0.86315(11) 0.0267(5) Uani 1 1 d . . . . .
N00L N 0.10786(10) 0.18428(15) 0.61249(11) 0.0292(5) Uani 1 1 d . . . . .
F00M F 0.37606(15) 0.20626(16) 0.85230(12) 0.0958(12) Uani 1 1 d . . . . .
C00N C 0.09625(11) 0.88923(16) 0.39000(12) 0.0212(5) Uani 1 1 d . . . . .
C00O C 0.29250(11) 0.30700(17) 0.73512(13) 0.0271(5) Uani 1 1 d . . . . .
H00O H 0.3310 0.2977 0.7634 0.032 Uiso 1 1 calc R U . . .
C00P C 0.45370(11) 0.32734(16) 0.92626(12) 0.0223(5) Uani 1 1 d . . . . .
C00Q C 0.25044(12) 0.24816(16) 0.72417(13) 0.0264(5) Uani 1 1 d . . . . .
C00R C 0.13382(11) 0.84083(17) 0.44650(12) 0.0242(5) Uani 1 1 d . . . . .
C00S C 0.31888(12) 0.44816(17) 0.71638(13) 0.0257(5) Uani 1 1 d . . . . .
C00T C 0.44916(12) 0.24587(16) 0.95115(13) 0.0257(5) Uani 1 1 d . . . . .
C00U C 0.25144(11) 0.70400(17) 0.60551(13) 0.0264(6) Uani 1 1 d . . . . .
C00V C 0.20873(11) 0.75188(17) 0.55106(13) 0.0263(5) Uani 1 1 d . . . . .
C00W C 0.14898(11) 0.19651(16) 0.67105(13) 0.0254(5) Uani 1 1 d . . . . .
C00X C 0.27582(12) 0.38017(17) 0.70296(14) 0.0277(6) Uani 1 1 d . . . . .
C00Y C 0.17742(12) 0.71323(18) 0.49271(14) 0.0297(6) Uani 1 1 d . . . . .
H00Y H 0.1812 0.6571 0.4883 0.036 Uiso 1 1 calc R U . . .
C00Z C 0.19343(11) 0.25931(17) 0.68294(13) 0.0271(6) Uani 1 1 d . . . . .
C010 C 0.14036(12) 0.75851(18) 0.44068(13) 0.0289(6) Uani 1 1 d . . . . .
O011 O 0.39621(18) -0.03785(18) 0.98487(18) 0.0820(11) Uani 1 1 d . . . . .
H011 H 0.4042 -0.0858 0.9959 0.123 Uiso 1 1 calc R U . . .
C012 C 0.16378(14) 0.87748(19) 0.50635(14) 0.0359(7) Uani 1 1 d . . . . .
C013 C 0.17865(13) 0.33226(19) 0.64933(16) 0.0375(7) Uani 1 1 d . . . . .
H013 H 0.1406 0.3404 0.6192 0.045 Uiso 1 1 calc R U . . .
C014 C 0.20169(14) 0.8337(2) 0.55867(14) 0.0363(7) Uani 1 1 d . . . . .
H014 H 0.2223 0.8594 0.5987 0.044 Uiso 1 1 calc R U . . .
C015 C 0.43998(15) 0.09020(18) 0.99847(17) 0.0383(7) Uani 1 1 d . . . . .
F016 F 0.10936(15) 0.7219(2) 0.38602(15) 0.0363(8) Uani 0.5 1 d . . P . .
O017 O 0.46294(19) -0.0093(2) 1.08241(19) 0.0912(13) Uani 1 1 d . . . . .
C018 C 0.21950(13) 0.39287(19) 0.65986(16) 0.0377(7) Uani 1 1 d . . . . .
H018 H 0.2090 0.4426 0.6378 0.045 Uiso 1 1 calc R U . . .
C019 C 0.48330(15) 0.22274(19) 1.01470(15) 0.0399(7) Uani 1 1 d . . . . .
H019 H 0.5099 0.2599 1.0423 0.048 Uiso 1 1 calc R U . . .
C01A C 0.41138(16) 0.1875(2) 0.91329(16) 0.0419(8) Uani 1 1 d . . . . .
C01B C 0.40626(17) 0.1108(2) 0.93620(18) 0.0472(8) Uani 1 1 d . . . . .
H01B H 0.3797 0.0735 0.9089 0.057 Uiso 1 1 calc R U . . .
C01C C 0.47888(17) 0.1461(2) 1.03806(17) 0.0485(9) Uani 1 1 d . . . . .
H01C H 0.5025 0.1320 1.0811 0.058 Uiso 1 1 calc R U . . .
C01E C 0.4343(2) 0.0091(2) 1.0260(2) 0.0600(11) Uani 1 1 d . . . . .
F01G F 0.1549(2) 0.9540(3) 0.5144(2) 0.0692(15) Uani 0.5 1 d . . P . .
O1 O 0.5000 0.38480(16) 0.7500 0.0280(6) Uiso 1 2 d S . P . .
N1 N 0.1387(2) 0.2034(3) 0.4476(2) 0.0822(12) Uiso 1 1 d . . . . .
O4 O 0.1333(3) 0.3317(4) 0.4671(3) 0.145(2) Uiso 1 1 d . . . . .
C5 C 0.1173(3) 0.2670(5) 0.4656(4) 0.107(2) Uiso 1 1 d . . . . .
H5 H 0.0857 0.2585 0.4786 0.129 Uiso 1 1 calc R U . . .
C7 C 0.1117(4) 0.1296(6) 0.4449(5) 0.143(3) Uiso 1 1 d . . . . .
H7A H 0.1010 0.1238 0.4828 0.214 Uiso 1 1 calc R U . . .
H7B H 0.1380 0.0863 0.4446 0.214 Uiso 1 1 calc R U . . .
H7C H 0.0772 0.1268 0.4053 0.214 Uiso 1 1 calc R U . . .
C10 C 0.1865(6) 0.2048(8) 0.4242(6) 0.198(5) Uiso 1 1 d . . . . .
H10A H 0.1721 0.1903 0.3782 0.297 Uiso 1 1 calc R U . . .
H10B H 0.2159 0.1663 0.4491 0.297 Uiso 1 1 calc R U . . .
H10C H 0.2031 0.2587 0.4299 0.297 Uiso 1 1 calc R U . . .

loop_
_atom_site_aniso_label
_atom_site_aniso_U_11
_atom_site_aniso_U_22
_atom_site_aniso_U_33
_atom_site_aniso_U_23
_atom_site_aniso_U_13
_atom_site_aniso_U_12
Cu01 0.01543(18) 0.02163(19) 0.01156(17) 0.00294(13) 0.00273(13) -0.00271(13)
Cu02 0.02085(19) 0.0237(2) 0.01750(19) 0.00453(14) 0.00206(15) 0.00370(14)
Cu03 0.0240(2) 0.0269(2) 0.01269(18) 0.00141(13) 0.00500(14) 0.00333(14)
F004 0.0286(8) 0.0281(8) 0.0489(10) 0.0111(8) 0.0053(8) -0.0032(7)
O006 0.0308(10) 0.0320(10) 0.0242(9) 0.0069(8) -0.0004(8) 0.0052(8)
O007 0.0227(9) 0.0280(9) 0.0281(10) 0.0007(8) 0.0050(8) -0.0076(7)
N008 0.0163(9) 0.0223(10) 0.0121(9) 0.0016(8) 0.0041(7) 0.0016(8)
O009 0.0353(11) 0.0343(11) 0.0251(10) 0.0049(8) -0.0003(8) 0.0083(9)
N00A 0.0147(9) 0.0244(10) 0.0140(9) 0.0029(8) 0.0035(8) 0.0023(8)
N00B 0.0238(10) 0.0209(10) 0.0148(9) 0.0012(8) 0.0044(8) -0.0005(8)
N00C 0.0186(10) 0.0261(10) 0.0127(9) 0.0042(8) 0.0041(8) 0.0034(8)
O00D 0.0294(10) 0.0262(10) 0.0459(12) 0.0060(9) 0.0079(9) -0.0048(8)
N00E 0.0271(11) 0.0233(10) 0.0153(10) 0.0004(8) 0.0063(8) -0.0037(8)
N00F 0.0219(10) 0.0275(11) 0.0178(10) -0.0021(9) 0.0041(8) -0.0075(9)
N00G 0.0242(10) 0.0222(10) 0.0158(10) 0.0025(8) 0.0067(8) 0.0002(8)
N00H 0.0194(10) 0.0250(10) 0.0193(10) -0.0036(8) 0.0035(8) -0.0069(8)
N00I 0.0236(11) 0.0311(12) 0.0188(10) 0.0003(9) 0.0028(9) -0.0094(9)
N00J 0.0172(10) 0.0301(11) 0.0165(10) 0.0065(8) 0.0049(8) 0.0052(8)
N00K 0.0371(12) 0.0234(11) 0.0173(10) 0.0005(8) 0.0076(9) -0.0059(9)
N00L 0.0250(11) 0.0339(12) 0.0238(11) 0.0031(9) 0.0033(9) -0.0109(9)
F00M 0.125(2) 0.0574(14) 0.0458(13) 0.0215(11) -0.0373(14) -0.0512(16)
C00N 0.0185(11) 0.0281(12) 0.0154(11) 0.0054(10) 0.0045(9) 0.0039(10)
C00O 0.0201(12) 0.0292(14) 0.0275(13) 0.0041(11) 0.0038(10) -0.0028(10)
C00P 0.0255(12) 0.0237(12) 0.0168(11) 0.0015(10) 0.0066(10) -0.0013(10)
C00Q 0.0259(13) 0.0230(12) 0.0273(13) 0.0050(10) 0.0064(11) -0.0031(10)
C00R 0.0198(12) 0.0343(14) 0.0174(12) 0.0100(10) 0.0057(10) 0.0062(10)
C00S 0.0266(13) 0.0283(13) 0.0197(12) 0.0016(10) 0.0056(10) -0.0078(11)
C00T 0.0296(13) 0.0245(13) 0.0232(13) 0.0029(10) 0.0098(11) -0.0008(10)
C00U 0.0221(12) 0.0351(15) 0.0214(12) 0.0077(11) 0.0073(10) 0.0060(11)
C00V 0.0224(12) 0.0354(14) 0.0196(12) 0.0078(11) 0.0058(10) 0.0062(11)
C00W 0.0237(12) 0.0257(13) 0.0245(13) 0.0008(10) 0.0062(10) -0.0054(10)
C00X 0.0260(13) 0.0266(13) 0.0278(13) 0.0021(11) 0.0069(11) -0.0063(11)
C00Y 0.0287(14) 0.0313(14) 0.0259(13) 0.0067(11) 0.0066(11) 0.0062(11)
C00Z 0.0220(12) 0.0292(14) 0.0261(13) 0.0010(11) 0.0043(10) -0.0064(10)
C010 0.0252(13) 0.0363(15) 0.0219(13) 0.0058(11) 0.0049(11) 0.0030(11)
O011 0.115(3) 0.0355(15) 0.085(2) 0.0162(15) 0.025(2) -0.0251(17)
C012 0.0411(17) 0.0351(16) 0.0233(14) 0.0056(12) 0.0025(12) 0.0103(13)
C013 0.0225(13) 0.0361(16) 0.0411(17) 0.0097(13) -0.0028(12) -0.0064(12)
C014 0.0400(16) 0.0391(16) 0.0192(13) 0.0026(12) -0.0014(12) 0.0085(13)
C015 0.0457(18) 0.0259(14) 0.0474(18) 0.0100(13) 0.0220(15) 0.0038(13)
F016 0.0416(19) 0.0317(17) 0.0211(15) 0.0015(13) -0.0050(14) 0.0034(14)
O017 0.120(3) 0.0549(19) 0.080(2) 0.0402(17) 0.015(2) -0.0098(19)
C018 0.0300(15) 0.0307(15) 0.0408(17) 0.0124(13) -0.0001(13) -0.0061(12)
C019 0.0492(19) 0.0310(15) 0.0282(15) 0.0078(12) 0.0012(13) -0.0079(13)
C01A 0.053(2) 0.0316(16) 0.0294(15) 0.0059(13) 0.0017(14) -0.0111(14)
C01B 0.058(2) 0.0291(16) 0.0464(19) 0.0004(14) 0.0098(17) -0.0138(15)
C01C 0.059(2) 0.0377(17) 0.0367(18) 0.0170(14) 0.0038(16) -0.0024(16)
C01E 0.075(3) 0.0325(18) 0.082(3) 0.019(2) 0.040(3) 0.0047(18)
F01G 0.092(4) 0.039(2) 0.041(2) -0.0009(18) -0.016(2) 0.015(2)

loop_
_atom_type_symbol
_atom_type_description
_atom_type_scat_dispersion_real
_atom_type_scat_dispersion_imag
_atom_type_scat_source
C C 0.0181 0.0091 'International Tables Vol C Tables 4.2.6.8 and 6.1.1.4'
H H 0.0000 0.0000 'International Tables Vol C Tables 4.2.6.8 and 6.1.1.4'
Cu Cu -1.9646 0.5888 'International Tables Vol C Tables 4.2.6.8 and 6.1.1.4'
F F 0.0727 0.0534 'International Tables Vol C Tables 4.2.6.8 and 6.1.1.4'
N N 0.0311 0.0180 'International Tables Vol C Tables 4.2.6.8 and 6.1.1.4'
O O 0.0492 0.0322 'International Tables Vol C Tables 4.2.6.8 and 6.1.1.4'

loop_
_geom_angle_atom_site_label_1
_geom_angle_atom_site_label_2
_geom_angle_atom_site_label_3
_geom_angle
_geom_angle_site_symmetry_1
_geom_angle_site_symmetry_3
_geom_angle_publ_flag
O007 Cu01 N00E 87.93(8) . . ?
O007 Cu01 N00A 90.89(8) . 7_566 ?
N00E Cu01 N00A 175.23(9) . 7_566 ?
O007 Cu01 N008 171.27(8) . 8_566 ?
N00E Cu01 N008 91.89(8) . 8_566 ?
N00A Cu01 N008 88.57(8) 7_566 8_566 ?
O007 Cu01 N00F 98.55(8) . 4_556 ?
N00E Cu01 N00F 94.25(8) . 4_556 ?
N00A Cu01 N00F 90.50(8) 7_566 4_556 ?
N008 Cu01 N00F 90.17(8) 8_566 4_556 ?
O00D Cu02 N00H 92.67(10) . 4_556 ?
O00D Cu02 O009 92.37(9) . . ?
N00H Cu02 O009 161.96(9) 4_556 . ?
O00D Cu02 O006 148.88(9) . . ?
N00H Cu02 O006 102.91(9) 4_556 . ?
O009 Cu02 O006 65.23(8) . . ?
O00D Cu02 N00J 95.68(9) . 7_566 ?
N00H Cu02 N00J 98.23(8) 4_556 7_566 ?
O009 Cu02 N00J 98.49(8) . 7_566 ?
O006 Cu02 N00J 108.28(8) . 7_566 ?
O00D Cu02 C00U 121.57(10) . . ?
N00H Cu02 C00U 133.90(10) 4_556 . ?
O009 Cu02 C00U 32.52(9) . . ?
O006 Cu02 C00U 32.74(9) . . ?
N00J Cu02 C00U 106.99(8) 7_566 . ?
N00G Cu03 N00I 120.72(9) . 8_556 ?
N00G Cu03 N00C 125.00(9) . 4_546 ?
N00I Cu03 N00C 97.98(9) 8_556 4_546 ?
N00G Cu03 N00B 115.91(8) . 5_667 ?
N00I Cu03 N00B 96.01(9) 8_556 5_667 ?
N00C Cu03 N00B 94.87(8) 4_546 5_667 ?
C00U O006 Cu02 87.06(16) . . ?
C00S O007 Cu01 133.92(18) . . ?
N00A N008 N00C 109.26(18) . . ?
N00A N008 Cu01 124.55(14) . 8_465 ?
N00C N008 Cu01 125.46(15) . 8_465 ?
C00U O009 Cu02 88.57(17) . . ?
N008 N00A N00J 110.08(18) . . ?
N008 N00A Cu01 122.86(15) . 7_566 ?
N00J N00A Cu01 126.61(15) . 7_566 ?
N00E N00B N00G 108.12(19) . . ?
N00E N00B Cu03 122.44(16) . 5_667 ?
N00G N00B Cu03 129.43(16) . 5_667 ?
N008 N00C C00N 104.98(19) . . ?
N008 N00C Cu03 119.42(15) . 4_556 ?
C00N N00C Cu03 135.59(17) . 4_556 ?
C00S O00D Cu02 140.86(19) . . ?
N00B N00E N00K 111.1(2) . . ?
N00B N00E Cu01 123.36(16) . . ?
N00K N00E Cu01 125.52(16) . . ?
N00I N00F N00H 108.1(2) . . ?
N00I N00F Cu01 121.27(16) . 4_546 ?
N00H N00F Cu01 130.46(16) . 4_546 ?
N00B N00G C00P 105.57(19) . . ?
N00B N00G Cu03 114.64(16) . . ?
C00P N00G Cu03 139.79(17) . . ?
C00W N00H N00F 105.3(2) . . ?
C00W N00H Cu02 134.94(18) . 4_546 ?
N00F N00H Cu02 119.74(16) . 4_546 ?
N00F N00I N00L 111.2(2) . . ?
N00F N00I Cu03 120.40(17) . 8_455 ?
N00L N00I Cu03 128.26(17) . 8_455 ?
N00A N00J C00N 104.5(2) . . ?
N00A N00J Cu02 123.61(15) . 7_566 ?
C00N N00J Cu02 131.87(17) . 7_566 ?
N00E N00K C00P 104.3(2) . . ?
C00W N00L N00I 104.5(2) . . ?
N00C C00N N00J 111.2(2) . . ?
N00C C00N C00R 124.0(2) . . ?
N00J C00N C00R 124.9(2) . . ?
C00Q C00O C00X 117.5(2) . . ?
C00Q C00O H00O 121.2 . . ?
C00X C00O H00O 121.2 . . ?
N00K C00P N00G 110.8(2) . . ?
N00K C00P C00T 124.5(2) . . ?
N00G C00P C00T 124.6(2) . . ?
F004 C00Q C00Z 118.5(2) . . ?
F004 C00Q C00O 118.4(2) . . ?
C00Z C00Q C00O 123.1(3) . . ?
C010 C00R C012 118.5(2) . . ?
C010 C00R C00N 120.8(2) . . ?
C012 C00R C00N 120.6(3) . . ?
O00D C00S O007 128.0(2) . . ?
O00D C00S C00X 114.4(2) . . ?
O007 C00S C00X 117.6(2) . . ?
C019 C00T C01A 115.9(3) . . ?
C019 C00T C00P 121.5(3) . . ?
C01A C00T C00P 122.7(2) . . ?
O009 C00U O006 119.0(2) . . ?
O009 C00U C00V 119.8(3) . . ?
O006 C00U C00V 121.1(3) . . ?
O009 C00U Cu02 58.91(14) . . ?
O006 C00U Cu02 60.20(13) . . ?
C00V C00U Cu02 177.5(2) . . ?
C014 C00V C00Y 120.7(2) . . ?
C014 C00V C00U 120.3(3) . . ?
C00Y C00V C00U 119.0(3) . . ?
N00L C00W N00H 110.9(2) . . ?
N00L C00W C00Z 122.5(2) . . ?
N00H C00W C00Z 126.6(2) . . ?
C00O C00X C018 121.1(3) . . ?
C00O C00X C00S 119.8(2) . . ?
C018 C00X C00S 119.1(3) . . ?
C00V C00Y C010 119.2(3) . . ?
C00V C00Y H00Y 120.4 . . ?
C010 C00Y H00Y 120.4 . . ?
C00Q C00Z C013 117.9(2) . . ?
C00Q C00Z C00W 122.9(3) . . ?
C013 C00Z C00W 119.1(2) . . ?
F016 C010 C00R 119.4(3) . . ?
F016 C010 C00Y 119.4(3) . . ?
C00R C010 C00Y 121.2(3) . . ?
C01E O011 H011 109.5 . . ?
F01G C012 C014 119.2(3) . . ?
F01G C012 C00R 119.5(3) . . ?
C014 C012 C00R 121.3(3) . . ?
C018 C013 C00Z 120.4(3) . . ?
C018 C013 H013 119.8 . . ?
C00Z C013 H013 119.8 . . ?
C00V C014 C012 119.1(3) . . ?
C00V C014 H014 120.5 . . ?
C012 C014 H014 120.5 . . ?
C01B C015 C01C 119.4(3) . . ?
C01B C015 C01E 121.2(3) . . ?
C01C C015 C01E 119.3(3) . . ?
C013 C018 C00X 119.8(3) . . ?
C013 C018 H018 120.1 . . ?
C00X C018 H018 120.1 . . ?
C01C C019 C00T 121.4(3) . . ?
C01C C019 H019 119.3 . . ?
C00T C019 H019 119.3 . . ?
F00M C01A C01B 117.5(3) . . ?
F00M C01A C00T 119.1(3) . . ?
C01B C01A C00T 123.3(3) . . ?
C015 C01B C01A 119.4(3) . . ?
C015 C01B H01B 120.3 . . ?
C01A C01B H01B 120.3 . . ?
C019 C01C C015 120.6(3) . . ?
C019 C01C H01C 119.7 . . ?
C015 C01C H01C 119.7 . . ?
O017 C01E O011 124.1(4) . . ?
O017 C01E C015 121.9(4) . . ?
O011 C01E C015 114.0(4) . . ?
C5 N1 C7 118.5(7) . . ?
C5 N1 C10 124.9(8) . . ?
C7 N1 C10 116.4(8) . . ?
O4 C5 N1 125.9(8) . . ?
O4 C5 H5 117.0 . . ?
N1 C5 H5 117.0 . . ?
N1 C7 H7A 109.5 . . ?
N1 C7 H7B 109.5 . . ?
H7A C7 H7B 109.5 . . ?
N1 C7 H7C 109.5 . . ?
H7A C7 H7C 109.5 . . ?
H7B C7 H7C 109.5 . . ?
N1 C10 H10A 109.5 . . ?
N1 C10 H10B 109.5 . . ?
H10A C10 H10B 109.5 . . ?
N1 C10 H10C 109.5 . . ?
H10A C10 H10C 109.5 . . ?
H10B C10 H10C 109.5 . . ?

loop_
_geom_bond_atom_site_label_1
_geom_bond_atom_site_label_2
_geom_bond_distance
_geom_bond_site_symmetry_2
_geom_bond_publ_flag
Cu01 O007 1.9668(18) . ?
Cu01 N00E 2.003(2) . ?
Cu01 N00A 2.026(2) 7_566 ?
Cu01 N008 2.085(2) 8_566 ?
Cu01 N00F 2.320(2) 4_556 ?
Cu02 O00D 1.911(2) . ?
Cu02 N00H 1.955(2) 4_556 ?
Cu02 O009 2.003(2) . ?
Cu02 O006 2.031(2) . ?
Cu02 N00J 2.281(2) 7_566 ?
Cu02 C00U 2.338(3) . ?
Cu03 N00G 1.956(2) . ?
Cu03 N00I 2.033(2) 8_556 ?
Cu03 N00C 2.034(2) 4_546 ?
Cu03 N00B 2.113(2) 5_667 ?
F004 C00Q 1.356(3) . ?
O006 C00U 1.266(3) . ?
O007 C00S 1.253(3) . ?
N008 N00A 1.306(3) . ?
N008 N00C 1.334(3) . ?
N008 Cu01 2.0851(19) 8_465 ?
O009 C00U 1.257(4) . ?
N00A N00J 1.334(3) . ?
N00A Cu01 2.026(2) 7_566 ?
N00B N00E 1.318(3) . ?
N00B N00G 1.332(3) . ?
N00B Cu03 2.113(2) 5_667 ?
N00C C00N 1.336(3) . ?
N00C Cu03 2.034(2) 4_556 ?
O00D C00S 1.249(4) . ?
N00E N00K 1.328(3) . ?
N00F N00I 1.303(3) . ?
N00F N00H 1.343(3) . ?
N00F Cu01 2.320(2) 4_546 ?
N00G C00P 1.348(3) . ?
N00H C00W 1.344(3) . ?
N00H Cu02 1.955(2) 4_546 ?
N00I N00L 1.332(3) . ?
N00I Cu03 2.033(2) 8_455 ?
N00J C00N 1.335(3) . ?
N00J Cu02 2.281(2) 7_566 ?
N00K C00P 1.336(3) . ?
N00L C00W 1.329(3) . ?
F00M C01A 1.338(4) . ?
C00N C00R 1.480(3) . ?
C00O C00Q 1.380(4) . ?
C00O C00X 1.383(4) . ?
C00O H00O 0.9400 . ?
C00P C00T 1.472(4) . ?
C00Q C00Z 1.380(4) . ?
C00R C010 1.380(4) . ?
C00R C012 1.387(4) . ?
C00S C00X 1.502(4) . ?
C00T C019 1.392(4) . ?
C00T C01A 1.386(4) . ?
C00U C00V 1.496(3) . ?
C00V C014 1.380(4) . ?
C00V C00Y 1.385(4) . ?
C00W C00Z 1.465(4) . ?
C00X C018 1.383(4) . ?
C00Y C010 1.390(4) . ?
C00Y H00Y 0.9400 . ?
C00Z C013 1.389(4) . ?
C010 F016 1.310(4) . ?
O011 C01E 1.296(6) . ?
O011 H011 0.8300 . ?
C012 F01G 1.306(5) . ?
C012 C014 1.388(4) . ?
C013 C018 1.382(4) . ?
C013 H013 0.9400 . ?
C014 H014 0.9400 . ?
C015 C01B 1.357(5) . ?
C015 C01C 1.385(5) . ?
C015 C01E 1.497(4) . ?
O017 C01E 1.217(6) . ?
C018 H018 0.9400 . ?
C019 C01C 1.384(4) . ?
C019 H019 0.9400 . ?
C01A C01B 1.386(4) . ?
C01B H01B 0.9400 . ?
C01C H01C 0.9400 . ?
N1 C5 1.303(8) . ?
N1 C7 1.381(10) . ?
N1 C10 1.457(13) . ?
O4 C5 1.136(9) . ?
C5 H5 0.9400 . ?
C7 H7A 0.9700 . ?
C7 H7B 0.9700 . ?
C7 H7C 0.9700 . ?
C10 H10A 0.9700 . ?
C10 H10B 0.9700 . ?
C10 H10C 0.9700 . ?
